data_4027465
loop_
_publ_author_name
'Shin-ichiro Kato'
'Takayuki Furuya'
'Atsushi Kobayashi'
'Masashi Nitani'
'Yutaka Ie'
'Yoshio Aso'
'Toshitada Yoshihara'
'Seiji Tobita'
'Yosuke Nakamura'

_publ_section_title
;
 \p-Extended Thiadiazoles Fused with Thienopyrrole or Indole Moieties:
 Synthesis, Structures, and Properties
;
_journal_name_full 'Journal of Organic Chemistry'
_journal_page_first 7595
_journal_page_last 7606
_journal_paper_doi 10.1021/jo301458m
_journal_volume 77
_journal_year 2012
_chemical_formula_sum 'C14 H8 N4 O S3'
_chemical_formula_weight 344.42
_chemical_name_systematic
; 
 ? 
;
_space_group_IT_number 14
_symmetry_cell_setting monoclinic
_symmetry_space_group_name_Hall '-P 2yn'
_symmetry_space_group_name_H-M 'P 1 21/n 1'
_atom_sites_solution_hydrogens geom
_atom_sites_solution_primary direct
_atom_sites_solution_secondary difmap
_audit_creation_method SHELXL-97
_cell_angle_alpha 90.00
_cell_angle_beta 104.316(14)
_cell_angle_gamma 90.00
_cell_formula_units_Z 4
_cell_length_a 7.744(8)
_cell_length_b 17.071(16)
_cell_length_c 10.665(10)
_cell_measurement_temperature 123(2)
_cell_volume 1366(2)
_computing_structure_refinement 'SHELXL-97 (Sheldrick, 1997)'
_computing_structure_solution 'SHELXS-97 (Sheldrick, 1990)'
_diffrn_ambient_temperature 123(2)
_diffrn_measured_fraction_theta_full 0.988
_diffrn_measured_fraction_theta_max 0.988
_diffrn_measurement_device_type 'Rigaku Saturn724'
_diffrn_measurement_method \w
_diffrn_radiation_monochromator graphite
_diffrn_radiation_source 'fine-focus sealed tube'
_diffrn_radiation_type MoK\a
_diffrn_radiation_wavelength 0.71075
_diffrn_reflns_av_R_equivalents 0.0638
_diffrn_reflns_av_sigmaI/netI 0.0451
_diffrn_reflns_limit_h_max 8
_diffrn_reflns_limit_h_min -9
_diffrn_reflns_limit_k_max 20
_diffrn_reflns_limit_k_min -20
_diffrn_reflns_limit_l_max 12
_diffrn_reflns_limit_l_min -12
_diffrn_reflns_number 10772
_diffrn_reflns_theta_full 25.00
_diffrn_reflns_theta_max 25.00
_diffrn_reflns_theta_min 4.09
_exptl_absorpt_coefficient_mu 0.548
_exptl_absorpt_correction_T_max 0.9945
_exptl_absorpt_correction_T_min 0.9574
_exptl_crystal_colour yellow
_exptl_crystal_density_diffrn 1.675
_exptl_crystal_description platelet
_exptl_crystal_F_000 704
_exptl_crystal_size_max 0.08
_exptl_crystal_size_mid 0.05
_exptl_crystal_size_min 0.01
_refine_diff_density_max 0.608
_refine_diff_density_min -0.574
_refine_diff_density_rms 0.208
_refine_ls_extinction_method none
_refine_ls_goodness_of_fit_ref 1.336
_refine_ls_hydrogen_treatment mixed
_refine_ls_matrix_type full
_refine_ls_number_parameters 205
_refine_ls_number_reflns 2380
_refine_ls_number_restraints 2
_refine_ls_restrained_S_all 1.335
_refine_ls_R_factor_all 0.0754
_refine_ls_R_factor_gt 0.0604
_refine_ls_shift/su_max 0.000
_refine_ls_shift/su_mean 0.000
_refine_ls_structure_factor_coef Fsqd
_refine_ls_weighting_details 'calc w=1/[\s^2^(Fo^2^)+(0.1000P)^2^+0.0000P] where P=(Fo^2^+2Fc^2^)/3'
_refine_ls_weighting_scheme calc
_refine_ls_wR_factor_gt 0.1589
_refine_ls_wR_factor_ref 0.1841
_reflns_number_gt 1992
_reflns_number_total 2380
_reflns_threshold_expression >2sigma(I)
_cod_data_source_file jo301458m_si_001.cif
_cod_data_source_block shelxl
_cod_database_code 4027465

loop_
_symmetry_equiv_pos_as_xyz
'x, y, z'
'-x+1/2, y+1/2, -z+1/2'
'-x, -y, -z'
'x-1/2, -y-1/2, z-1/2'

loop_
_atom_site_label
_atom_site_type_symbol
_atom_site_fract_x
_atom_site_fract_y
_atom_site_fract_z
_atom_site_U_iso_or_equiv
_atom_site_adp_type
_atom_site_occupancy
_atom_site_symmetry_multiplicity
_atom_site_calc_flag
_atom_site_refinement_flags
S1 S 0.45068(14) 0.32672(6) 0.29164(10) 0.0187(3) Uani 1 1 d .
S2 S 0.14058(14) 0.59665(6) 0.38297(10) 0.0180(3) Uani 1 1 d .
S3 S 0.15122(15) 0.60491(6) 0.89074(10) 0.0203(3) Uani 1 1 d .
O5 O 0.5254(4) 0.24033(18) 0.9068(3) 0.0252(7) Uani 1 1 d D
N4 N 0.3598(5) 0.40473(19) 0.8672(3) 0.0189(8) Uani 1 1 d .
H4 H 0.4059 0.3616 0.9069 0.023 Uiso 1 1 calc R
N6 N 0.1489(4) 0.59384(19) 0.5371(3) 0.0132(7) Uani 1 1 d .
N7 N 0.4763(4) 0.3052(2) 0.6507(3) 0.0167(8) Uani 1 1 d .
H7 H 0.5116 0.2768 0.7213 0.020 Uiso 1 1 calc R
N8 N 0.2301(4) 0.51248(19) 0.3653(3) 0.0159(8) Uani 1 1 d .
C9 C 0.3409(5) 0.4222(2) 0.7385(4) 0.0131(8) Uani 1 1 d .
C10 C 0.3529(5) 0.4034(2) 0.5124(4) 0.0147(9) Uani 1 1 d .
C11 C 0.2707(5) 0.4781(2) 0.4818(4) 0.0157(9) Uani 1 1 d .
C12 C 0.3902(5) 0.3763(2) 0.6413(4) 0.0125(8) Uani 1 1 d .
C13 C 0.5660(5) 0.2409(2) 0.3463(4) 0.0199(10) Uani 1 1 d .
H13 H 0.6132 0.2074 0.2919 0.024 Uiso 1 1 calc R
C14 C 0.2922(5) 0.4680(2) 0.9229(4) 0.0166(9) Uani 1 1 d .
C15 C 0.1967(6) 0.5607(3) 1.0422(4) 0.0217(10) Uani 1 1 d .
H15 H 0.1703 0.5849 1.1155 0.026 Uiso 1 1 calc R
C16 C 0.2640(5) 0.4959(2) 0.7105(4) 0.0161(9) Uani 1 1 d .
C17 C 0.2362(5) 0.5244(2) 0.8293(4) 0.0154(9) Uani 1 1 d .
C18 C 0.2727(5) 0.4892(2) 1.0469(4) 0.0187(9) Uani 1 1 d .
H18 H 0.3080 0.4578 1.1225 0.022 Uiso 1 1 calc R
C19 C 0.4972(5) 0.2863(2) 0.5290(4) 0.0167(9) Uani 1 1 d .
C20 C 0.4212(5) 0.3453(2) 0.4428(4) 0.0143(9) Uani 1 1 d .
C21 C 0.5822(6) 0.2265(2) 0.4735(4) 0.0195(9) Uani 1 1 d .
H21 H 0.6420 0.1826 0.5193 0.023 Uiso 1 1 calc R
C22 C 0.2252(5) 0.5248(2) 0.5818(4) 0.0156(9) Uani 1 1 d .
H23 H 0.449(6) 0.196(3) 0.908(6) 0.064 Uiso 1 1 d D
H24 H 0.649(3) 0.228(4) 0.940(7) 0.092 Uiso 1 1 d D

loop_
_atom_site_aniso_label
_atom_site_aniso_U_11
_atom_site_aniso_U_22
_atom_site_aniso_U_33
_atom_site_aniso_U_23
_atom_site_aniso_U_13
_atom_site_aniso_U_12
S1 0.0233(6) 0.0180(6) 0.0141(6) -0.0025(4) 0.0030(4) 0.0021(4)
S2 0.0239(7) 0.0154(6) 0.0140(6) 0.0024(4) 0.0035(4) 0.0025(4)
S3 0.0317(7) 0.0153(6) 0.0155(6) -0.0011(4) 0.0090(5) 0.0021(4)
O5 0.0227(17) 0.0234(17) 0.0286(18) 0.0076(14) 0.0046(14) 0.0009(13)
N4 0.031(2) 0.0098(17) 0.017(2) 0.0032(14) 0.0099(17) 0.0004(14)
N6 0.0084(16) 0.0154(17) 0.0133(18) 0.0025(14) -0.0022(13) -0.0009(13)
N7 0.0233(19) 0.0112(17) 0.0174(18) 0.0033(14) 0.0083(15) 0.0020(14)
N8 0.0148(17) 0.0169(17) 0.0142(18) 0.0022(15) 0.0004(13) -0.0002(14)
C9 0.0086(19) 0.016(2) 0.013(2) 0.0010(17) -0.0009(15) -0.0078(16)
C10 0.010(2) 0.017(2) 0.016(2) -0.0027(17) 0.0016(16) -0.0053(15)
C11 0.023(2) 0.0114(19) 0.015(2) -0.0005(17) 0.0089(17) -0.0067(17)
C12 0.0103(18) 0.0107(19) 0.015(2) 0.0004(16) 0.0006(15) -0.0009(15)
C13 0.019(2) 0.017(2) 0.023(2) -0.0070(18) 0.0026(18) 0.0001(17)
C14 0.021(2) 0.016(2) 0.015(2) 0.0022(17) 0.0076(17) -0.0012(17)
C15 0.028(2) 0.025(2) 0.015(2) -0.0020(18) 0.0092(18) -0.0043(19)
C16 0.017(2) 0.015(2) 0.019(2) -0.0010(18) 0.0078(17) -0.0006(16)
C17 0.018(2) 0.014(2) 0.014(2) -0.0017(17) 0.0042(16) -0.0015(16)
C18 0.020(2) 0.020(2) 0.015(2) 0.0033(18) 0.0022(17) -0.0006(18)
C19 0.014(2) 0.017(2) 0.018(2) 0.0001(17) 0.0018(17) -0.0007(16)
C20 0.017(2) 0.013(2) 0.012(2) 0.0007(16) 0.0033(16) 0.0000(16)
C21 0.025(2) 0.011(2) 0.023(2) 0.0014(18) 0.0073(18) -0.0031(17)
C22 0.021(2) 0.012(2) 0.015(2) 0.0022(17) 0.0064(17) -0.0026(17)

loop_
_atom_type_symbol
_atom_type_description
_atom_type_scat_dispersion_real
_atom_type_scat_dispersion_imag
_atom_type_scat_source
C C 0.0033 0.0016 'International Tables Vol C Tables 4.2.6.8 and 6.1.1.4'
N N 0.0061 0.0033 'International Tables Vol C Tables 4.2.6.8 and 6.1.1.4'
O O 0.0106 0.0060 'International Tables Vol C Tables 4.2.6.8 and 6.1.1.4'
H H 0.0000 0.0000 'International Tables Vol C Tables 4.2.6.8 and 6.1.1.4'
S S 0.1246 0.1234 'International Tables Vol C Tables 4.2.6.8 and 6.1.1.4'

loop_
_geom_angle_atom_site_label_1
_geom_angle_atom_site_label_2
_geom_angle_atom_site_label_3
_geom_angle
C20 S1 C13 91.0(2)
N8 S2 N6 100.33(17)
C17 S3 C15 89.9(2)
C9 N4 C14 107.4(3)
C22 N6 S2 106.6(3)
C12 N7 C19 107.7(3)
C11 N8 S2 106.8(3)
N4 C9 C16 110.1(3)
N4 C9 C12 128.7(4)
C16 C9 C12 121.2(4)
C12 C10 C20 105.5(3)
C12 C10 C11 119.2(4)
C20 C10 C11 135.2(4)
N8 C11 C10 126.4(4)
N8 C11 C22 113.5(4)
C10 C11 C22 120.1(4)
N7 C12 C10 109.8(3)
N7 C12 C9 130.1(4)
C10 C12 C9 120.1(4)
C21 C13 S1 113.7(3)
C17 C14 N4 108.4(4)
C17 C14 C18 114.3(4)
N4 C14 C18 137.2(4)
C18 C15 S3 114.4(3)
C9 C16 C22 120.0(4)
C9 C16 C17 105.6(3)
C22 C16 C17 134.3(4)
C14 C17 C16 108.4(4)
C14 C17 S3 111.3(3)
C16 C17 S3 140.3(3)
C15 C18 C14 110.0(4)
N7 C19 C20 108.8(3)
N7 C19 C21 136.9(4)
C20 C19 C21 114.2(4)
C19 C20 C10 108.2(4)
C19 C20 S1 110.7(3)
C10 C20 S1 140.9(3)
C13 C21 C19 110.4(4)
N6 C22 C16 127.9(4)
N6 C22 C11 112.8(4)
C16 C22 C11 119.3(4)

loop_
_geom_bond_atom_site_label_1
_geom_bond_atom_site_label_2
_geom_bond_distance
S1 C20 1.713(4)
S1 C13 1.739(4)
S2 N8 1.626(4)
S2 N6 1.630(4)
S3 C17 1.722(4)
S3 C15 1.738(5)
N4 C9 1.376(5)
N4 C14 1.396(5)
N6 C22 1.350(5)
N7 C12 1.377(5)
N7 C19 1.385(5)
N8 C11 1.340(5)
C9 C16 1.392(6)
C9 C12 1.425(6)
C10 C12 1.411(6)
C10 C20 1.417(6)
C10 C11 1.425(6)
C11 C22 1.444(6)
C13 C21 1.355(6)
C14 C17 1.378(6)
C14 C18 1.415(6)
C15 C18 1.350(6)
C16 C22 1.420(6)
C16 C17 1.422(6)
C19 C20 1.392(6)
C19 C21 1.421(6)

loop_
_geom_torsion_atom_site_label_1
_geom_torsion_atom_site_label_2
_geom_torsion_atom_site_label_3
_geom_torsion_atom_site_label_4
_geom_torsion
N8 S2 N6 C22 0.2(3)
N6 S2 N8 C11 0.1(3)
C14 N4 C9 C16 0.6(4)
C14 N4 C9 C12 179.8(4)
S2 N8 C11 C10 -179.5(3)
S2 N8 C11 C22 -0.4(4)
C12 C10 C11 N8 178.6(4)
C20 C10 C11 N8 2.6(7)
C12 C10 C11 C22 -0.5(6)
C20 C10 C11 C22 -176.4(4)
C19 N7 C12 C10 0.8(4)
C19 N7 C12 C9 -178.4(4)
C20 C10 C12 N7 -0.2(4)
C11 C10 C12 N7 -177.3(3)
C20 C10 C12 C9 179.0(3)
C11 C10 C12 C9 2.0(5)
N4 C9 C12 N7 -3.5(7)
C16 C9 C12 N7 175.7(4)
N4 C9 C12 C10 177.4(4)
C16 C9 C12 C10 -3.4(6)
C20 S1 C13 C21 0.0(3)
C9 N4 C14 C17 -1.3(4)
C9 N4 C14 C18 -178.8(4)
C17 S3 C15 C18 0.3(3)
N4 C9 C16 C22 -177.5(3)
C12 C9 C16 C22 3.2(6)
N4 C9 C16 C17 0.4(4)
C12 C9 C16 C17 -178.9(3)
N4 C14 C17 C16 1.6(4)
C18 C14 C17 C16 179.7(3)
N4 C14 C17 S3 -179.9(3)
C18 C14 C17 S3 -1.8(4)
C9 C16 C17 C14 -1.2(4)
C22 C16 C17 C14 176.2(4)
C9 C16 C17 S3 -179.1(4)
C22 C16 C17 S3 -1.7(8)
C15 S3 C17 C14 0.8(3)
C15 S3 C17 C16 178.7(5)
S3 C15 C18 C14 -1.3(5)
C17 C14 C18 C15 1.9(5)
N4 C14 C18 C15 179.3(5)
C12 N7 C19 C20 -1.0(4)
C12 N7 C19 C21 174.6(5)
N7 C19 C20 C10 0.8(4)
C21 C19 C20 C10 -175.9(3)
N7 C19 C20 S1 177.7(3)
C21 C19 C20 S1 1.0(4)
C12 C10 C20 C19 -0.4(4)
C11 C10 C20 C19 176.0(4)
C12 C10 C20 S1 -175.8(4)
C11 C10 C20 S1 0.6(8)
C13 S1 C20 C19 -0.6(3)
C13 S1 C20 C10 174.8(5)
S1 C13 C21 C19 0.6(4)
N7 C19 C21 C13 -176.5(4)
C20 C19 C21 C13 -1.0(5)
S2 N6 C22 C16 178.9(3)
S2 N6 C22 C11 -0.5(4)
C9 C16 C22 N6 178.9(4)
C17 C16 C22 N6 1.8(7)
C9 C16 C22 C11 -1.7(6)
C17 C16 C22 C11 -178.7(4)
N8 C11 C22 N6 0.6(5)
C10 C11 C22 N6 179.8(3)
N8 C11 C22 C16 -178.9(3)
C10 C11 C22 C16 0.3(6)

loop_
_cod_related_entry_id
_cod_related_entry_database
_cod_related_entry_code
1 ChemSpider 30659531
